data_7059114
loop_
_publ_author_name
'Jana, Oishi'
'Mani, Ganesan'

_publ_section_title
;
 New types of Cu and Ag clusters supported by the pyrrole-based NNN-pincer
 type ligand
;
_journal_issue 17
_journal_name_full 'New Journal of Chemistry'
_journal_page_first 9361
_journal_paper_doi 10.1039/C7NJ01009E
_journal_volume 41
_journal_year 2017
_chemical_formula_moiety 'C32 H42 Br2 Cu2 N10'
_chemical_formula_sum 'C32 H42 Br2 Cu2 N10'
_chemical_formula_weight 853.65
_space_group_crystal_system monoclinic
_space_group_IT_number 15
_space_group_name_Hall '-C 2yc'
_space_group_name_H-M_alt 'C 1 2/c 1'
_atom_sites_solution_hydrogens mixed
_audit_creation_date 2017-07-10
_audit_creation_method
;
Olex2 1.2-dev
(compiled 2017.07.04 svn.r3433 for OlexSys, GUI svn.r5356)
;
_audit_update_record
;
2017-07-12 deposited with the CCDC.
2017-08-02 downloaded from the CCDC.
;
_cell_angle_alpha 90
_cell_angle_beta 93.422(14)
_cell_angle_gamma 90
_cell_formula_units_Z 4
_cell_length_a 19.356(8)
_cell_length_b 10.206(4)
_cell_length_c 17.726(8)
_cell_measurement_reflns_used 20135
_cell_measurement_temperature 100(2)
_cell_measurement_theta_max 24.996
_cell_measurement_theta_min 2.108
_cell_volume 3495(3)
_computing_data_collection APEX2
_computing_molecular_graphics 'Olex2 (Dolomanov et al., 2009)'
_computing_publication_material 'Olex2 (Dolomanov et al., 2009)'
_computing_structure_refinement 'ShelXL (Sheldrick, 2015)'
_computing_structure_solution sir92
_diffrn_ambient_temperature 100.15
_diffrn_measured_fraction_theta_full 0.996
_diffrn_measured_fraction_theta_max 0.996
_diffrn_measurement_device_type 'Bruker-APEX-II CCD area detector'
_diffrn_measurement_method hemisphere
_diffrn_radiation_type MoK\a
_diffrn_radiation_wavelength 0.71073
_diffrn_reflns_av_R_equivalents 0.0718
_diffrn_reflns_av_unetI/netI 0.0470
_diffrn_reflns_Laue_measured_fraction_full 0.996
_diffrn_reflns_Laue_measured_fraction_max 0.996
_diffrn_reflns_limit_h_max 22
_diffrn_reflns_limit_h_min -22
_diffrn_reflns_limit_k_max 11
_diffrn_reflns_limit_k_min -12
_diffrn_reflns_limit_l_max 21
_diffrn_reflns_limit_l_min -20
_diffrn_reflns_number 20135
_diffrn_reflns_point_group_measured_fraction_full 0.996
_diffrn_reflns_point_group_measured_fraction_max 0.996
_diffrn_reflns_theta_full 24.996
_diffrn_reflns_theta_max 24.996
_diffrn_reflns_theta_min 2.108
_exptl_absorpt_coefficient_mu 3.541
_exptl_absorpt_correction_type multi-scan
_exptl_absorpt_process_details sababs
_exptl_crystal_colour Colorless
_exptl_crystal_density_diffrn 1.622
_exptl_crystal_description Block
_exptl_crystal_F_000 1728
_exptl_crystal_size_max 0.211
_exptl_crystal_size_mid 0.203
_exptl_crystal_size_min 0.164
_exptl_transmission_factor_max 1.0
_exptl_transmission_factor_min 0.72
_refine_diff_density_max 0.737
_refine_diff_density_min -0.799
_refine_diff_density_rms 0.091
_refine_ls_extinction_method none
_refine_ls_goodness_of_fit_ref 1.032
_refine_ls_hydrogen_treatment constr
_refine_ls_matrix_type full
_refine_ls_number_parameters 217
_refine_ls_number_reflns 3061
_refine_ls_number_restraints 0
_refine_ls_restrained_S_all 1.032
_refine_ls_R_factor_all 0.0804
_refine_ls_R_factor_gt 0.0448
_refine_ls_shift/su_max 0.004
_refine_ls_shift/su_mean 0.001
_refine_ls_structure_factor_coef Fsqd
_refine_ls_weighting_details 'w=1/[\s^2^(Fo^2^)+(0.0630P)^2^+10.6221P] where P=(Fo^2^+2Fc^2^)/3'
_refine_ls_weighting_scheme calc
_refine_ls_wR_factor_gt 0.1140
_refine_ls_wR_factor_ref 0.1327
_reflns_Friedel_coverage 0.000
_reflns_number_gt 2011
_reflns_number_total 3061
_reflns_threshold_expression 'I > 2\s(I)'
_cod_data_source_file c7nj01009e2.cif
_cod_data_source_block cu2br2
_cod_original_cell_volume 3496(3)
_cod_database_code 7059114
_shelx_shelxl_version_number 2017/1
_shelx_space_group_comment
;
The symmetry employed for this shelxl refinement is uniquely defined
by the following loop, which should always be used as a source of
symmetry information in preference to the above space-group names.
They are only intended as comments.
;
_shelx_estimated_absorpt_t_max 0.594
_shelx_estimated_absorpt_t_min 0.522
_olex2_refinement_description
;
1. Fixed Uiso
 At 1.2 times of:
  All C(H) groups, All C(H,H) groups, All N(H) groups
 At 1.5 times of:
  All C(H,H,H) groups
2. Others
 Fixed Sof: Cu1(0.91) Cu0A(0.045) Cu1A(0.045)
3.a Riding coordinates:
 N3(H3A)
3.b Secondary CH2 refined with riding coordinates:
 C6(H6A,H6B), C11(H11A,H11B)
3.c Me refined with riding coordinates:
 C1(H1A,H1B,H1C), C5(H5A,H5B,H5C), C13(H13A,H13B,H13C), C16(H16A,H16B,H16C)
3.d Aromatic/amide H refined with riding coordinates:
 C3(H3), C8(H8), C9(H9), C14(H14)
;
_olex2_submission_special_instructions 'No special instructions were received'

loop_
_space_group_symop_operation_xyz
'x, y, z'
'-x, y, -z+1/2'
'x+1/2, y+1/2, z'
'-x+1/2, y+1/2, -z+1/2'
'-x, -y, -z'
'x, -y, z-1/2'
'-x+1/2, -y+1/2, -z'
'x+1/2, -y+1/2, z-1/2'

loop_
_atom_site_label
_atom_site_type_symbol
_atom_site_fract_x
_atom_site_fract_y
_atom_site_fract_z
_atom_site_U_iso_or_equiv
_atom_site_adp_type
_atom_site_occupancy
_atom_site_site_symmetry_order
_atom_site_calc_flag
_atom_site_refinement_flags_posn
_atom_site_refinement_flags_adp
_atom_site_refinement_flags_occupancy
_atom_site_disorder_assembly
_atom_site_disorder_group
C1 C 0.3758(3) 0.0181(6) 0.5430(4) 0.0538(16) Uani 1 1 d . . . . .
H1A H 0.357158 -0.035671 0.500758 0.081 Uiso 1 1 calc R . . . .
H1B H 0.398123 -0.038609 0.581874 0.081 Uiso 1 1 calc R . . . .
H1C H 0.337994 0.066706 0.564620 0.081 Uiso 1 1 calc R . . . .
C2 C 0.4278(3) 0.1127(6) 0.5153(3) 0.0403(13) Uani 1 1 d . . . . .
C3 C 0.4492(3) 0.1291(6) 0.4418(3) 0.0472(15) Uani 1 1 d . . . . .
H3 H 0.433497 0.081056 0.398146 0.057 Uiso 1 1 calc R . . . .
C4 C 0.4965(3) 0.2262(6) 0.4449(3) 0.0429(14) Uani 1 1 d . . . . .
C5 C 0.5378(4) 0.2838(7) 0.3842(3) 0.0594(17) Uani 1 1 d . . . . .
H5A H 0.567729 0.353528 0.405716 0.089 Uiso 1 1 calc R . . . .
H5B H 0.566410 0.215342 0.362992 0.089 Uiso 1 1 calc R . . . .
H5C H 0.506360 0.320198 0.344205 0.089 Uiso 1 1 calc R . . . .
C6 C 0.5533(3) 0.3582(6) 0.5523(3) 0.0394(13) Uani 1 1 d . . . . .
H6A H 0.531753 0.405870 0.593513 0.047 Uiso 1 1 calc R . . . .
H6B H 0.565845 0.423534 0.514204 0.047 Uiso 1 1 calc R . . . .
C7 C 0.6174(3) 0.2935(6) 0.5837(3) 0.0389(13) Uani 1 1 d . . . . .
C8 C 0.6849(3) 0.3047(7) 0.5663(3) 0.0566(18) Uani 1 1 d . . . . .
H8 H 0.701976 0.357935 0.527598 0.068 Uiso 1 1 calc R . . . .
C9 C 0.7245(3) 0.2234(7) 0.6157(4) 0.0544(16) Uani 1 1 d . . . . .
H9 H 0.773278 0.212483 0.616675 0.065 Uiso 1 1 calc R . . . .
C10 C 0.6812(3) 0.1630(6) 0.6619(3) 0.0412(13) Uani 1 1 d . . . . .
C11 C 0.6935(3) 0.0762(6) 0.7291(3) 0.0453(14) Uani 1 1 d . . . . .
H11A H 0.650661 0.026817 0.737856 0.054 Uiso 1 1 calc R . . . .
H11B H 0.730241 0.012115 0.719114 0.054 Uiso 1 1 calc R . . . .
C12 C 0.7787(3) 0.1724(7) 0.8267(4) 0.0569(17) Uani 1 1 d . . . . .
C13 C 0.8401(3) 0.0998(9) 0.8012(4) 0.083(2) Uani 1 1 d . . . . .
H13A H 0.881847 0.129203 0.830449 0.124 Uiso 1 1 calc R . . . .
H13B H 0.833710 0.005628 0.809012 0.124 Uiso 1 1 calc R . . . .
H13C H 0.845192 0.116924 0.747411 0.124 Uiso 1 1 calc R . . . .
C14 C 0.7735(3) 0.2681(7) 0.8792(4) 0.0604(18) Uani 1 1 d . . . . .
H14 H 0.810314 0.303713 0.910663 0.072 Uiso 1 1 calc R . . . .
C15 C 0.7046(3) 0.3042(6) 0.8782(3) 0.0480(15) Uani 1 1 d . . . . .
C16 C 0.6705(4) 0.4045(7) 0.9248(4) 0.069(2) Uani 1 1 d . . . . .
H16A H 0.705340 0.446215 0.959344 0.103 Uiso 1 1 calc R . . . .
H16B H 0.648435 0.470988 0.891608 0.103 Uiso 1 1 calc R . . . .
H16C H 0.635439 0.362116 0.954166 0.103 Uiso 1 1 calc R . . . .
N1 N 0.4607(2) 0.1971(4) 0.5622(2) 0.0389(11) Uani 1 1 d . . . . .
N2 N 0.5027(2) 0.2678(4) 0.5174(2) 0.0381(11) Uani 1 1 d . . . . .
N3 N 0.6155(2) 0.2063(5) 0.6411(2) 0.0399(11) Uani 1 1 d . . . . .
H3A H 0.577668 0.180816 0.662038 0.048 Uiso 1 1 d R . . A 1
N4 N 0.7141(2) 0.1523(5) 0.7965(2) 0.0417(11) Uani 1 1 d . . . . .
N5 N 0.6676(2) 0.2343(5) 0.8271(2) 0.0401(11) Uani 1 1 d . . . . .
Cu1 Cu 0.43825(4) 0.22402(10) 0.67401(4) 0.0544(3) Uani 0.91 1 d . . . B 1
Br1 Br 0.500000 0.03310(8) 0.750000 0.0433(3) Uani 1 2 d S T P B 1
Br2 Br 0.500000 0.40274(8) 0.750000 0.0417(2) Uani 1 2 d S T P . .
Cu0A Cu 0.4157(10) 0.2883(19) 0.7416(11) 0.061(5) Uiso 0.045 1 d . . . B 3
Cu1A Cu 0.5189(9) 0.1366(19) 0.6603(10) 0.060(5) Uiso 0.045 1 d . . . B 2

loop_
_atom_site_aniso_label
_atom_site_aniso_U_11
_atom_site_aniso_U_22
_atom_site_aniso_U_33
_atom_site_aniso_U_23
_atom_site_aniso_U_13
_atom_site_aniso_U_12
C1 0.051(4) 0.047(4) 0.064(4) -0.010(3) 0.002(3) -0.003(3)
C2 0.036(3) 0.042(3) 0.042(3) -0.005(3) -0.004(2) 0.009(3)
C3 0.045(4) 0.055(4) 0.040(3) -0.012(3) -0.005(3) 0.011(3)
C4 0.045(3) 0.052(4) 0.031(3) 0.001(3) 0.001(2) 0.010(3)
C5 0.075(5) 0.068(5) 0.037(3) 0.007(3) 0.015(3) 0.002(4)
C6 0.043(3) 0.042(3) 0.033(3) 0.000(2) 0.006(2) -0.001(3)
C7 0.043(3) 0.043(4) 0.030(3) -0.003(3) 0.003(2) -0.001(3)
C8 0.049(4) 0.078(5) 0.045(3) 0.008(3) 0.014(3) -0.008(3)
C9 0.035(3) 0.075(5) 0.054(4) 0.008(3) 0.010(3) 0.007(3)
C10 0.044(3) 0.045(3) 0.035(3) -0.006(3) 0.007(2) 0.005(3)
C11 0.046(3) 0.047(4) 0.043(3) -0.005(3) 0.004(3) 0.011(3)
C12 0.041(4) 0.073(5) 0.057(4) 0.009(4) -0.001(3) 0.007(3)
C13 0.042(4) 0.116(7) 0.090(6) 0.005(5) 0.001(4) 0.026(4)
C14 0.044(4) 0.074(5) 0.061(4) 0.001(4) -0.010(3) -0.013(3)
C15 0.050(4) 0.049(4) 0.045(3) 0.002(3) 0.003(3) -0.008(3)
C16 0.090(6) 0.052(4) 0.065(4) -0.017(4) 0.016(4) -0.015(4)
N1 0.039(3) 0.043(3) 0.035(2) 0.000(2) 0.002(2) 0.002(2)
N2 0.040(2) 0.046(3) 0.028(2) 0.003(2) 0.0027(19) 0.002(2)
N3 0.034(2) 0.052(3) 0.034(2) 0.001(2) 0.0064(19) -0.004(2)
N4 0.036(3) 0.052(3) 0.037(2) 0.004(2) 0.003(2) 0.009(2)
N5 0.034(2) 0.053(3) 0.034(2) -0.001(2) 0.0003(19) 0.003(2)
Cu1 0.0470(5) 0.0724(6) 0.0438(5) 0.0016(4) 0.0031(4) -0.0054(4)
Br1 0.0473(5) 0.0471(5) 0.0356(4) 0.000 0.0035(3) 0.000
Br2 0.0432(5) 0.0450(5) 0.0370(4) 0.000 0.0041(3) 0.000

loop_
_atom_type_symbol
_atom_type_description
_atom_type_scat_dispersion_real
_atom_type_scat_dispersion_imag
_atom_type_scat_source
C C 0.0033 0.0016 'International Tables Vol C Tables 4.2.6.8 and 6.1.1.4'
H H 0.0000 0.0000 'International Tables Vol C Tables 4.2.6.8 and 6.1.1.4'
Br Br -0.2901 2.4595 'International Tables Vol C Tables 4.2.6.8 and 6.1.1.4'
Cu Cu 0.3201 1.2651 'International Tables Vol C Tables 4.2.6.8 and 6.1.1.4'
N N 0.0061 0.0033 'International Tables Vol C Tables 4.2.6.8 and 6.1.1.4'

loop_
_geom_angle_atom_site_label_1
_geom_angle_atom_site_label_2
_geom_angle_atom_site_label_3
_geom_angle
_geom_angle_site_symmetry_1
_geom_angle_site_symmetry_3
H1A C1 H1B 109.5 . .
H1A C1 H1C 109.5 . .
H1B C1 H1C 109.5 . .
C2 C1 H1A 109.5 . .
C2 C1 H1B 109.5 . .
C2 C1 H1C 109.5 . .
C3 C2 C1 128.6(5) . .
N1 C2 C1 121.1(5) . .
N1 C2 C3 110.3(5) . .
C2 C3 H3 126.7 . .
C4 C3 C2 106.7(5) . .
C4 C3 H3 126.7 . .
C3 C4 C5 130.4(6) . .
C3 C4 N2 106.9(5) . .
N2 C4 C5 122.6(6) . .
C4 C5 H5A 109.5 . .
C4 C5 H5B 109.5 . .
C4 C5 H5C 109.5 . .
H5A C5 H5B 109.5 . .
H5A C5 H5C 109.5 . .
H5B C5 H5C 109.5 . .
H6A C6 H6B 107.7 . .
C7 C6 H6A 108.8 . .
C7 C6 H6B 108.8 . .
N2 C6 H6A 108.8 . .
N2 C6 H6B 108.8 . .
N2 C6 C7 113.8(5) . .
C8 C7 C6 131.9(5) . .
N3 C7 C6 121.0(5) . .
N3 C7 C8 107.1(5) . .
C7 C8 H8 126.1 . .
C7 C8 C9 107.7(5) . .
C9 C8 H8 126.1 . .
C8 C9 H9 125.9 . .
C10 C9 C8 108.2(5) . .
C10 C9 H9 125.9 . .
C9 C10 C11 132.6(6) . .
C9 C10 N3 106.7(5) . .
N3 C10 C11 120.4(5) . .
C10 C11 H11A 109.4 . .
C10 C11 H11B 109.4 . .
H11A C11 H11B 108.0 . .
N4 C11 C10 111.1(5) . .
N4 C11 H11A 109.4 . .
N4 C11 H11B 109.4 . .
C14 C12 C13 131.1(6) . .
N4 C12 C13 122.7(6) . .
N4 C12 C14 106.2(6) . .
C12 C13 H13A 109.5 . .
C12 C13 H13B 109.5 . .
C12 C13 H13C 109.5 . .
H13A C13 H13B 109.5 . .
H13A C13 H13C 109.5 . .
H13B C13 H13C 109.5 . .
C12 C14 H14 126.5 . .
C12 C14 C15 107.0(6) . .
C15 C14 H14 126.5 . .
C14 C15 C16 129.2(6) . .
N5 C15 C14 110.2(5) . .
N5 C15 C16 120.6(6) . .
C15 C16 H16A 109.5 . .
C15 C16 H16B 109.5 . .
C15 C16 H16C 109.5 . .
H16A C16 H16B 109.5 . .
H16A C16 H16C 109.5 . .
H16B C16 H16C 109.5 . .
C2 N1 N2 104.8(4) . .
C2 N1 Cu1 124.2(4) . .
C2 N1 Cu1A 122.5(6) . .
N2 N1 Cu1 130.4(3) . .
N2 N1 Cu1A 109.0(6) . .
C4 N2 C6 128.4(5) . .
C4 N2 N1 111.3(4) . .
N1 N2 C6 119.5(4) . .
C7 N3 C10 110.3(5) . .
C7 N3 H3A 124.9 . .
C7 N3 Cu0A 116.7(6) . 2_656
C7 N3 Cu1A 114.8(6) . .
C10 N3 H3A 124.8 . .
C10 N3 Cu0A 99.1(6) . 2_656
C10 N3 Cu1A 133.0(7) . .
Cu1A N3 Cu0A 72.1(7) . 2_656
C12 N4 C11 127.6(5) . .
C12 N4 N5 111.4(5) . .
N5 N4 C11 119.8(4) . .
C15 N5 N4 105.1(4) . .
C15 N5 Cu1 122.1(4) . 2_656
C15 N5 Cu0A 129.6(7) . 2_656
N4 N5 Cu1 130.3(4) . 2_656
N4 N5 Cu0A 116.4(6) . 2_656
N1 Cu1 Br1 106.15(13) . .
N1 Cu1 Br2 119.09(13) . .
N5 Cu1 N1 105.31(17) 2_656 .
N5 Cu1 Br1 117.94(13) 2_656 .
N5 Cu1 Br2 114.13(14) 2_656 .
Br2 Cu1 Br1 94.37(4) . .
Cu1 Br1 Cu1 83.74(5) 2_656 .
Cu1 Br2 Cu1 87.52(6) . 2_656
Cu0A Br2 Cu0A 108.8(11) 2_656 .
N5 Cu0A N3 101.3(8) 2_656 2_656
Br2 Cu0A N3 113.1(8) . 2_656
Br2 Cu0A N5 144.4(10) . 2_656
N3 Cu1A N1 102.1(8) . .

loop_
_geom_bond_atom_site_label_1
_geom_bond_atom_site_label_2
_geom_bond_distance
_geom_bond_site_symmetry_2
C1 H1A 0.9800 .
C1 H1B 0.9800 .
C1 H1C 0.9800 .
C1 C2 1.500(8) .
C2 C3 1.402(8) .
C2 N1 1.332(7) .
C3 H3 0.9500 .
C3 C4 1.348(8) .
C4 C5 1.498(8) .
C4 N2 1.351(7) .
C5 H5A 0.9800 .
C5 H5B 0.9800 .
C5 H5C 0.9800 .
C6 H6A 0.9900 .
C6 H6B 0.9900 .
C6 C7 1.484(7) .
C6 N2 1.457(7) .
C7 C8 1.365(8) .
C7 N3 1.354(7) .
C8 H8 0.9500 .
C8 C9 1.401(9) .
C9 H9 0.9500 .
C9 C10 1.355(8) .
C10 C11 1.492(8) .
C10 N3 1.375(7) .
C11 H11A 0.9900 .
C11 H11B 0.9900 .
C11 N4 1.461(7) .
C12 C13 1.495(9) .
C12 C14 1.357(9) .
C12 N4 1.346(7) .
C13 H13A 0.9800 .
C13 H13B 0.9800 .
C13 H13C 0.9800 .
C14 H14 0.9500 .
C14 C15 1.384(8) .
C15 C16 1.493(9) .
C15 N5 1.328(7) .
C16 H16A 0.9800 .
C16 H16B 0.9800 .
C16 H16C 0.9800 .
N1 N2 1.374(6) .
N1 Cu1 2.072(4) .
N1 Cu1A 2.107(19) .
N3 H3A 0.8799 .
N3 Cu0A 2.353(19) 2_656
N3 Cu1A 2.047(19) .
N4 N5 1.365(6) .
N5 Cu1 2.052(4) 2_656
N5 Cu0A 2.04(2) 2_656
Cu1 Br1 2.6169(13) .
Cu1 Br2 2.5255(13) .
Br2 Cu0A 2.005(19) .
Br2 Cu0A 2.005(19) 2_656

loop_
_geom_hbond_atom_site_label_D
_geom_hbond_atom_site_label_H
_geom_hbond_atom_site_label_A
_geom_hbond_distance_DH
_geom_hbond_distance_HA
_geom_hbond_distance_DA
_geom_hbond_angle_DHA
N3 H3A Br1 0.88 2.69 3.516(5) 156.6

loop_
_geom_torsion_atom_site_label_1
_geom_torsion_atom_site_label_2
_geom_torsion_atom_site_label_3
_geom_torsion_atom_site_label_4
_geom_torsion
_geom_torsion_site_symmetry_4
C1 C2 C3 C4 179.7(6) .
C1 C2 N1 N2 -179.1(5) .
C1 C2 N1 Cu1 -6.8(7) .
C1 C2 N1 Cu1A 56.3(9) .
C2 C3 C4 C5 178.7(6) .
C2 C3 C4 N2 -0.8(6) .
C2 N1 N2 C4 -1.1(6) .
C2 N1 N2 C6 -171.9(4) .
C3 C2 N1 N2 0.5(6) .
C3 C2 N1 Cu1 172.9(4) .
C3 C2 N1 Cu1A -124.0(7) .
C3 C4 N2 C6 170.9(5) .
C3 C4 N2 N1 1.2(6) .
C5 C4 N2 C6 -8.6(9) .
C5 C4 N2 N1 -178.4(5) .
C6 C7 C8 C9 178.1(6) .
C6 C7 N3 C10 -178.1(5) .
C6 C7 N3 Cu0A -66.0(8) 2_656
C6 C7 N3 Cu1A 15.5(9) .
C7 C6 N2 C4 -89.1(7) .
C7 C6 N2 N1 79.9(6) .
C7 C8 C9 C10 0.6(8) .
C8 C7 N3 C10 1.2(6) .
C8 C7 N3 Cu0A 113.3(7) 2_656
C8 C7 N3 Cu1A -165.2(7) .
C8 C9 C10 C11 -173.8(6) .
C8 C9 C10 N3 0.2(7) .
C9 C10 C11 N4 78.2(8) .
C9 C10 N3 C7 -0.9(7) .
C9 C10 N3 Cu0A -123.9(6) 2_656
C9 C10 N3 Cu1A 162.2(8) .
C10 C11 N4 C12 -98.4(7) .
C10 C11 N4 N5 68.0(7) .
C11 C10 N3 C7 173.9(5) .
C11 C10 N3 Cu0A 50.9(7) 2_656
C11 C10 N3 Cu1A -23.0(10) .
C11 N4 N5 C15 -169.7(5) .
C11 N4 N5 Cu1 28.7(7) 2_656
C11 N4 N5 Cu0A -19.1(9) 2_656
C12 C14 C15 C16 179.7(6) .
C12 C14 C15 N5 -0.2(8) .
C12 N4 N5 C15 -1.3(6) .
C12 N4 N5 Cu1 -162.9(4) 2_656
C12 N4 N5 Cu0A 149.3(7) 2_656
C13 C12 C14 C15 177.8(7) .
C13 C12 N4 C11 -10.1(10) .
C13 C12 N4 N5 -177.4(6) .
C14 C12 N4 C11 168.5(6) .
C14 C12 N4 N5 1.2(7) .
C14 C15 N5 N4 0.8(6) .
C14 C15 N5 Cu1 164.3(4) 2_656
C14 C15 N5 Cu0A -144.3(8) 2_656
C16 C15 N5 N4 -179.1(5) .
C16 C15 N5 Cu1 -15.6(8) 2_656
C16 C15 N5 Cu0A 35.8(10) 2_656
N1 C2 C3 C4 0.1(6) .
N2 C6 C7 C8 117.6(7) .
N2 C6 C7 N3 -63.3(6) .
N3 C7 C8 C9 -1.1(7) .
N3 C10 C11 N4 -95.0(6) .
N4 C12 C14 C15 -0.6(8) .
Cu1 N1 N2 C4 -172.7(4) .
Cu1 N1 N2 C6 16.5(7) .
Cu1A N1 N2 C4 131.7(7) .
Cu1A N1 N2 C6 -39.1(8) .
